data_7003327
loop_
_publ_author_name
'P\'erez, Julio'
'Riera, Luc\'ia'
'Ion, Laura'
'Riera, V\'ictor'
'Anderson, Kirsty M.'
'Steed, Jonathan W.'
'Miguel, Daniel'

_publ_section_title
;
 Second-sphere interaction of anions with a weakly binding metal
 complex host: probing the effect of counteranions
;
_journal_issue 7
_journal_name_full 'Dalton Transactions'
_journal_page_first 878
_journal_page_last 886
_journal_paper_doi 10.1039/b715599A
_journal_year 2008
_chemical_formula_moiety '2(C15 H18 N6 O3 Re), Cl6 Pt, 2(C H2 Cl2)'
_chemical_formula_sum 'C32 H40 Cl10 N12 O6 Pt Re2'
_chemical_formula_weight 1610.75
_chemical_name_systematic
;
?
;
_space_group_IT_number 14
_symmetry_cell_setting monoclinic
_symmetry_space_group_name_Hall '-P 2ybc'
_symmetry_space_group_name_H-M 'P 1 21/c 1'
_atom_sites_solution_hydrogens geom
_atom_sites_solution_primary direct
_atom_sites_solution_secondary difmap
_audit_creation_method SHELXL-97
_cell_angle_alpha 90.00
_cell_angle_beta 111.20(3)
_cell_angle_gamma 90.00
_cell_formula_units_Z 2
_cell_length_a 18.384(4)
_cell_length_b 9.2341(18)
_cell_length_c 15.713(3)
_cell_measurement_temperature 120(2)
_cell_volume 2486.9(10)
_computing_cell_refinement 'HKL Scalepack (Otwinowski & Minor, 1997)'
_computing_data_collection 'Collect (Bruker AXS BV, 1997-2006)'
_computing_data_reduction
;
HKL Denzo and Scalepack (Otwinowski & Minor, 1997)
;
_computing_molecular_graphics 'Bruker SHELXTL'
_computing_publication_material 'Bruker SHELXTL'
_computing_structure_refinement 'SHELXL-97 (Sheldrick, 1997)'
_computing_structure_solution 'SHELXS-97 (Sheldrick, 1990)'
_diffrn_ambient_temperature 150(2)
_diffrn_detector_area_resol_mean 9
_diffrn_measured_fraction_theta_full 0.995
_diffrn_measured_fraction_theta_max 0.995
_diffrn_measurement_device_type KappaCCD
_diffrn_measurement_method CCD
_diffrn_radiation_monochromator graphite
_diffrn_radiation_source 'fine-focus sealed tube'
_diffrn_radiation_type CuK\a
_diffrn_radiation_wavelength 1.54184
_diffrn_reflns_av_R_equivalents 0.0713
_diffrn_reflns_av_sigmaI/netI 0.0469
_diffrn_reflns_limit_h_max 0
_diffrn_reflns_limit_h_min -22
_diffrn_reflns_limit_k_max 0
_diffrn_reflns_limit_k_min -11
_diffrn_reflns_limit_l_max 18
_diffrn_reflns_limit_l_min -17
_diffrn_reflns_number 4547
_diffrn_reflns_theta_full 68.48
_diffrn_reflns_theta_max 68.48
_diffrn_reflns_theta_min 2.58
_diffrn_standards_number 0
_exptl_absorpt_coefficient_mu 19.864
_exptl_absorpt_correction_T_max 1.674
_exptl_absorpt_correction_T_min 0.645
_exptl_absorpt_correction_type multi-scan
_exptl_absorpt_process_details
;
R.H. Blessing, Acta Cryst. (1995), A51, 33-38
;
_exptl_crystal_colour plate
_exptl_crystal_density_diffrn 2.151
_exptl_crystal_density_method 'not measured'
_exptl_crystal_description yellow
_exptl_crystal_F_000 1524
_exptl_crystal_size_max 0.10
_exptl_crystal_size_mid 0.10
_exptl_crystal_size_min 0.02
_refine_diff_density_max 3.243
_refine_diff_density_min -2.424
_refine_diff_density_rms 0.293
_refine_ls_extinction_method none
_refine_ls_goodness_of_fit_ref 1.064
_refine_ls_hydrogen_treatment constr
_refine_ls_matrix_type full
_refine_ls_number_parameters 289
_refine_ls_number_reflns 4547
_refine_ls_number_restraints 0
_refine_ls_restrained_S_all 1.064
_refine_ls_R_factor_all 0.0655
_refine_ls_R_factor_gt 0.0573
_refine_ls_shift/su_max 0.000
_refine_ls_shift/su_mean 0.000
_refine_ls_structure_factor_coef Fsqd
_refine_ls_weighting_details 'calc w=1/[\s^2^(Fo^2^)+(0.0956P)^2^+34.9432P] where P=(Fo^2^+2Fc^2^)/3'
_refine_ls_weighting_scheme calc
_refine_ls_wR_factor_gt 0.1516
_refine_ls_wR_factor_ref 0.1651
_reflns_number_gt 3919
_reflns_number_total 4547
_reflns_threshold_expression >2sigma(I)
_cod_data_source_file b715599A.txt
_cod_data_source_block Compound_5_(li417)
_cod_depositor_comments
;
The following automatic conversions were performed:
'_symmetry_cell_setting' value 'Monoclinic' changed to 'monoclinic'
according to '/home/saulius/struct/CIF-dictionaries/cif_core.dic'
dictionary named 'cif_core.dic' version 2.4.1 from 2010-06-29.

Automatic conversion script
Id: cif_fix_enum 1527 2010-12-29 10:47:43Z saulius 
;
_cod_original_sg_symbol_H-M P2(1)/c
_cod_database_code 7003327

loop_
_symmetry_equiv_pos_as_xyz
'x, y, z'
'-x, y+1/2, -z+1/2'
'-x, -y, -z'
'x, -y-1/2, z-1/2'

loop_
_atom_site_label
_atom_site_type_symbol
_atom_site_fract_x
_atom_site_fract_y
_atom_site_fract_z
_atom_site_U_iso_or_equiv
_atom_site_adp_type
_atom_site_occupancy
_atom_site_symmetry_multiplicity
_atom_site_calc_flag
_atom_site_refinement_flags
_atom_site_disorder_assembly
_atom_site_disorder_group
Pt1 Pt 0.5000 0.0000 1.0000 0.02356(19) Uani 1 2 d S . .
Re1 Re 0.17728(2) 0.84294(5) 0.61448(3) 0.02866(19) Uani 1 1 d . . .
Cl1 Cl 0.42822(19) 0.1720(4) 0.8974(3) 0.0635(10) Uani 1 1 d . . .
Cl2 Cl 0.60630(15) 0.0558(3) 0.9593(2) 0.0402(6) Uani 1 1 d . . .
Cl3 Cl 0.4609(2) -0.1726(4) 0.8861(3) 0.0652(11) Uani 1 1 d . . .
Cl91 Cl 0.8996(3) 0.9590(6) 0.7372(4) 0.0898(14) Uani 1 1 d . . .
Cl92 Cl 0.8799(5) 0.8509(11) 0.8997(7) 0.195(6) Uani 1 1 d . . .
O1 O 0.0770(6) 1.0535(11) 0.4663(6) 0.056(2) Uani 1 1 d . . .
O2 O 0.1925(6) 0.6713(10) 0.4548(6) 0.052(2) Uani 1 1 d . . .
O3 O 0.0264(5) 0.6740(10) 0.5873(8) 0.057(3) Uani 1 1 d . . .
N1 N 0.1673(5) 0.9700(9) 0.7278(6) 0.0292(18) Uani 1 1 d . . .
N2 N 0.1899(5) 1.1077(10) 0.8483(6) 0.0330(19) Uani 1 1 d . . .
N3 N 0.2857(5) 0.9641(10) 0.6419(6) 0.0308(18) Uani 1 1 d . . .
N4 N 0.4086(5) 1.0157(10) 0.6678(6) 0.034(2) Uani 1 1 d . . .
N5 N 0.2502(5) 0.6908(10) 0.7175(6) 0.0312(18) Uani 1 1 d . . .
N6 N 0.3113(5) 0.5762(10) 0.8463(6) 0.0329(19) Uani 1 1 d . . .
C1 C 0.1150(7) 0.9784(13) 0.5239(8) 0.039(3) Uani 1 1 d . . .
C2 C 0.1880(6) 0.7352(13) 0.5171(8) 0.038(3) Uani 1 1 d . . .
C3 C 0.0834(7) 0.7374(15) 0.5981(9) 0.046(3) Uani 1 1 d . . .
C11 C 0.2210(7) 1.0405(12) 0.7943(7) 0.033(2) Uani 1 1 d . . .
H11 H 0.2748 1.0430 0.8027 0.039 Uiso 1 1 calc R . .
C12 C 0.0974(7) 0.9931(14) 0.7396(9) 0.046(3) Uani 1 1 d . . .
H12 H 0.0484 0.9546 0.7017 0.055 Uiso 1 1 calc R . .
C13 C 0.1091(7) 1.0788(14) 0.8133(9) 0.047(3) Uani 1 1 d . . .
H13 H 0.0710 1.1122 0.8364 0.056 Uiso 1 1 calc R . .
C14 C 0.2305(8) 1.1904(13) 0.9286(8) 0.042(3) Uani 1 1 d . . .
H14A H 0.2866 1.1894 0.9398 0.063 Uiso 1 1 calc R . .
H14B H 0.2214 1.1480 0.9810 0.063 Uiso 1 1 calc R . .
H14C H 0.2115 1.2905 0.9199 0.063 Uiso 1 1 calc R . .
C21 C 0.3562(6) 0.9104(12) 0.6626(7) 0.031(2) Uani 1 1 d . . .
H21 H 0.3687 0.8105 0.6727 0.037 Uiso 1 1 calc R . .
C22 C 0.2940(6) 1.1119(12) 0.6340(7) 0.031(2) Uani 1 1 d . . .
H22 H 0.2526 1.1801 0.6203 0.038 Uiso 1 1 calc R . .
C23 C 0.3679(7) 1.1452(12) 0.6482(8) 0.034(2) Uani 1 1 d . . .
H23 H 0.3886 1.2387 0.6455 0.041 Uiso 1 1 calc R . .
C24 C 0.4934(6) 0.9936(15) 0.6954(9) 0.046(3) Uani 1 1 d . . .
H24A H 0.5042 0.8904 0.6910 0.070 Uiso 1 1 calc R . .
H24B H 0.5195 1.0263 0.7584 0.070 Uiso 1 1 calc R . .
H24C H 0.5129 1.0492 0.6550 0.070 Uiso 1 1 calc R . .
C31 C 0.2717(6) 0.6935(11) 0.8078(7) 0.030(2) Uani 1 1 d . . .
H31 H 0.2600 0.7705 0.8409 0.036 Uiso 1 1 calc R . .
C32 C 0.2800(6) 0.5628(13) 0.6984(8) 0.040(3) Uani 1 1 d . . .
H32 H 0.2753 0.5298 0.6394 0.048 Uiso 1 1 calc R . .
C33 C 0.3171(7) 0.4917(14) 0.7783(8) 0.042(3) Uani 1 1 d . . .
H33 H 0.3423 0.4003 0.7852 0.050 Uiso 1 1 calc R . .
C34 C 0.3482(8) 0.5505(14) 0.9445(8) 0.045(3) Uani 1 1 d . . .
H34A H 0.3810 0.6336 0.9733 0.067 Uiso 1 1 calc R . .
H34B H 0.3805 0.4631 0.9551 0.067 Uiso 1 1 calc R . .
H34C H 0.3078 0.5377 0.9709 0.067 Uiso 1 1 calc R . .
C90 C 0.9413(15) 0.862(2) 0.8436(19) 0.120(10) Uani 1 1 d . . .
H90A H 0.9557 0.7632 0.8311 0.144 Uiso 1 1 calc R . .
H90B H 0.9896 0.9119 0.8826 0.144 Uiso 1 1 calc R . .

loop_
_atom_site_aniso_label
_atom_site_aniso_U_11
_atom_site_aniso_U_22
_atom_site_aniso_U_33
_atom_site_aniso_U_23
_atom_site_aniso_U_13
_atom_site_aniso_U_12
Pt1 0.0172(3) 0.0276(3) 0.0268(3) 0.0014(2) 0.0090(2) 0.0005(2)
Re1 0.0190(3) 0.0390(3) 0.0279(3) 0.00127(17) 0.0083(2) 0.00337(17)
Cl1 0.0351(16) 0.068(2) 0.088(3) 0.0479(19) 0.0231(17) 0.0169(14)
Cl2 0.0275(12) 0.0447(14) 0.0573(17) 0.0067(12) 0.0260(12) -0.0002(10)
Cl3 0.083(3) 0.070(2) 0.058(2) -0.0324(17) 0.043(2) -0.0419(19)
Cl91 0.072(3) 0.113(4) 0.082(3) -0.036(3) 0.025(2) -0.013(3)
Cl92 0.094(5) 0.225(10) 0.207(9) 0.138(8) -0.016(5) -0.064(5)
O1 0.052(5) 0.059(5) 0.045(5) 0.023(4) 0.003(4) 0.019(5)
O2 0.054(6) 0.063(6) 0.041(5) -0.017(4) 0.021(4) 0.001(4)
O3 0.024(4) 0.061(6) 0.079(7) 0.007(5) 0.010(4) -0.012(4)
N1 0.026(4) 0.036(4) 0.032(4) 0.001(4) 0.018(4) 0.008(4)
N2 0.025(4) 0.042(5) 0.035(5) -0.003(4) 0.015(4) 0.006(4)
N3 0.024(4) 0.039(5) 0.032(5) 0.001(4) 0.013(4) 0.002(4)
N4 0.024(5) 0.049(5) 0.026(4) 0.003(4) 0.007(4) -0.001(4)
N5 0.019(4) 0.041(5) 0.033(5) 0.005(4) 0.009(4) 0.002(4)
N6 0.032(5) 0.034(5) 0.031(5) -0.001(4) 0.010(4) -0.007(4)
C1 0.038(6) 0.046(6) 0.037(6) -0.001(5) 0.019(5) 0.006(5)
C2 0.016(5) 0.042(6) 0.044(6) 0.012(5) -0.005(4) 0.000(4)
C3 0.036(7) 0.055(7) 0.045(7) -0.001(6) 0.012(5) 0.016(6)
C11 0.036(6) 0.035(5) 0.035(6) 0.005(5) 0.023(5) 0.001(4)
C12 0.018(5) 0.065(8) 0.052(7) -0.009(6) 0.009(5) 0.009(5)
C13 0.023(5) 0.058(8) 0.061(8) 0.001(6) 0.018(6) 0.008(5)
C14 0.044(7) 0.044(6) 0.039(6) -0.013(5) 0.016(5) 0.000(5)
C21 0.021(5) 0.041(6) 0.032(5) 0.009(4) 0.011(4) 0.005(4)
C22 0.028(5) 0.041(6) 0.026(5) 0.000(4) 0.010(4) 0.008(4)
C23 0.034(6) 0.037(6) 0.036(6) -0.004(4) 0.018(5) -0.001(4)
C24 0.016(5) 0.071(9) 0.050(7) 0.010(6) 0.009(5) 0.001(5)
C31 0.036(6) 0.030(5) 0.021(5) 0.003(4) 0.007(4) -0.001(4)
C32 0.028(5) 0.052(7) 0.036(6) 0.005(5) 0.006(5) 0.016(5)
C33 0.031(6) 0.058(8) 0.039(6) -0.001(5) 0.016(5) 0.014(5)
C34 0.058(8) 0.041(6) 0.035(6) 0.006(5) 0.016(6) -0.004(6)
C90 0.098(17) 0.082(14) 0.14(2) -0.052(14) -0.003(16) 0.008(12)

loop_
_atom_type_symbol
_atom_type_description
_atom_type_scat_dispersion_real
_atom_type_scat_dispersion_imag
_atom_type_scat_source
C C 0.0181 0.0091 'International Tables Vol C Tables 4.2.6.8 and 6.1.1.4'
H H 0.0000 0.0000 'International Tables Vol C Tables 4.2.6.8 and 6.1.1.4'
Cl Cl 0.3639 0.7018 'International Tables Vol C Tables 4.2.6.8 and 6.1.1.4'
N N 0.0311 0.0180 'International Tables Vol C Tables 4.2.6.8 and 6.1.1.4'
O O 0.0492 0.0322 'International Tables Vol C Tables 4.2.6.8 and 6.1.1.4'
Re Re -5.2083 5.8923 'International Tables Vol C Tables 4.2.6.8 and 6.1.1.4'
Pt Pt -4.5932 6.9264 'International Tables Vol C Tables 4.2.6.8 and 6.1.1.4'

loop_
_geom_angle_atom_site_label_1
_geom_angle_atom_site_label_2
_geom_angle_atom_site_label_3
_geom_angle
_geom_angle_site_symmetry_1
_geom_angle_site_symmetry_3
_geom_angle_publ_flag
Cl1 Pt1 Cl1 180.000(1) . 3_657 ?
Cl1 Pt1 Cl3 89.67(17) . . ?
Cl1 Pt1 Cl3 90.33(17) 3_657 . ?
Cl1 Pt1 Cl3 90.33(17) . 3_657 ?
Cl1 Pt1 Cl3 89.67(17) 3_657 3_657 ?
Cl3 Pt1 Cl3 180.000(1) . 3_657 ?
Cl1 Pt1 Cl2 88.89(11) . . ?
Cl1 Pt1 Cl2 91.11(11) 3_657 . ?
Cl3 Pt1 Cl2 89.82(11) . . ?
Cl3 Pt1 Cl2 90.18(12) 3_657 . ?
Cl1 Pt1 Cl2 91.11(11) . 3_657 ?
Cl1 Pt1 Cl2 88.89(11) 3_657 3_657 ?
Cl3 Pt1 Cl2 90.18(12) . 3_657 ?
Cl3 Pt1 Cl2 89.82(11) 3_657 3_657 ?
Cl2 Pt1 Cl2 180.000(1) . 3_657 ?
C2 Re1 C3 88.6(5) . . ?
C2 Re1 C1 87.2(5) . . ?
C3 Re1 C1 88.0(5) . . ?
C2 Re1 N3 94.2(4) . . ?
C3 Re1 N3 176.6(4) . . ?
C1 Re1 N3 94.0(4) . . ?
C2 Re1 N1 178.8(4) . . ?
C3 Re1 N1 92.6(4) . . ?
C1 Re1 N1 92.9(4) . . ?
N3 Re1 N1 84.5(3) . . ?
C2 Re1 N5 92.6(4) . . ?
C3 Re1 N5 93.1(4) . . ?
C1 Re1 N5 178.9(4) . . ?
N3 Re1 N5 85.0(3) . . ?
N1 Re1 N5 87.2(3) . . ?
C11 N1 C12 106.5(9) . . ?
C11 N1 Re1 130.4(7) . . ?
C12 N1 Re1 123.1(8) . . ?
C11 N2 C13 107.2(10) . . ?
C11 N2 C14 126.9(10) . . ?
C13 N2 C14 125.8(9) . . ?
C21 N3 C22 105.3(9) . . ?
C21 N3 Re1 127.1(7) . . ?
C22 N3 Re1 127.5(7) . . ?
C21 N4 C23 107.1(9) . . ?
C21 N4 C24 125.0(10) . . ?
C23 N4 C24 127.9(10) . . ?
C31 N5 C32 105.1(9) . . ?
C31 N5 Re1 129.9(7) . . ?
C32 N5 Re1 124.9(7) . . ?
C31 N6 C33 107.3(9) . . ?
C31 N6 C34 125.7(10) . . ?
C33 N6 C34 126.8(10) . . ?
O1 C1 Re1 176.3(11) . . ?
O2 C2 Re1 177.7(10) . . ?
O3 C3 Re1 179.4(13) . . ?
N1 C11 N2 111.3(9) . . ?
C13 C12 N1 109.7(11) . . ?
C12 C13 N2 105.3(10) . . ?
N3 C21 N4 111.2(9) . . ?
C23 C22 N3 110.6(9) . . ?
C22 C23 N4 105.9(10) . . ?
N6 C31 N5 112.0(9) . . ?
C33 C32 N5 108.6(10) . . ?
N6 C33 C32 107.0(10) . . ?
Cl92 C90 Cl91 112.2(14) . . ?

loop_
_geom_bond_atom_site_label_1
_geom_bond_atom_site_label_2
_geom_bond_distance
_geom_bond_site_symmetry_2
_geom_bond_publ_flag
Pt1 Cl1 2.307(3) . ?
Pt1 Cl1 2.307(3) 3_657 ?
Pt1 Cl3 2.309(3) . ?
Pt1 Cl3 2.309(3) 3_657 ?
Pt1 Cl2 2.323(2) . ?
Pt1 Cl2 2.323(2) 3_657 ?
Re1 C2 1.895(13) . ?
Re1 C3 1.916(14) . ?
Re1 C1 1.930(12) . ?
Re1 N3 2.188(9) . ?
Re1 N1 2.195(8) . ?
Re1 N5 2.196(9) . ?
Cl91 C90 1.80(3) . ?
Cl92 C90 1.67(3) . ?
O1 C1 1.154(15) . ?
O2 C2 1.171(15) . ?
O3 C3 1.158(16) . ?
N1 C11 1.320(15) . ?
N1 C12 1.380(14) . ?
N2 C11 1.335(13) . ?
N2 C13 1.410(14) . ?
N2 C14 1.433(15) . ?
N3 C21 1.315(13) . ?
N3 C22 1.384(14) . ?
N4 C21 1.350(14) . ?
N4 C23 1.385(14) . ?
N4 C24 1.474(14) . ?
N5 C31 1.328(13) . ?
N5 C32 1.380(15) . ?
N6 C31 1.323(14) . ?
N6 C33 1.358(15) . ?
N6 C34 1.463(15) . ?
C12 C13 1.354(19) . ?
C22 C23 1.331(15) . ?
C32 C33 1.361(17) . ?
